data_1515850
loop_
_publ_author_name
'Ni, Zhaoping'
'McDaniel, Ashley M.'
'Shores, Matthew P.'

_publ_section_title
;
 Ambient temperature anion-dependent spin state switching observed in
 &#x201C;mostly low spin&#x201D; heteroleptic iron(ii) diimine complexes
;
_journal_issue 5
_journal_name_full 'Chemical Science'
_journal_page_first 615
_journal_paper_doi 10.1039/c0sc00303d
_journal_volume 1
_journal_year 2010
_chemical_formula_moiety 'C28 H36 Fe N10, 2(C24 H20 B)'
_chemical_formula_sum 'C76 H76 B2 Fe N10'
_chemical_formula_weight 1206.94
_chemical_name_systematic
;
?
;
_space_group_IT_number 15
_symmetry_cell_setting monoclinic
_symmetry_space_group_name_Hall '-C 2yc'
_symmetry_space_group_name_H-M 'C 1 2/c 1'
_atom_sites_solution_hydrogens geom
_atom_sites_solution_primary direct
_atom_sites_solution_secondary difmap
_audit_creation_method 'Bruker SHELXTL'
_cell_angle_alpha 90.00
_cell_angle_beta 98.8310(10)
_cell_angle_gamma 90.00
_cell_formula_units_Z 8
_cell_length_a 45.6638(8)
_cell_length_b 12.6323(2)
_cell_length_c 24.6196(4)
_cell_measurement_reflns_used 9948
_cell_measurement_temperature 100(2)
_cell_measurement_theta_max 26.39
_cell_measurement_theta_min 2.64
_cell_volume 14033.2(4)
_computing_cell_refinement 'Bruker SMART'
_computing_data_collection 'Bruker SMART'
_computing_data_reduction 'Bruker SAINT'
_computing_molecular_graphics 'Bruker SHELXTL'
_computing_publication_material 'Bruker SHELXTL'
_computing_structure_refinement 'Bruker SHELXTL'
_computing_structure_solution 'Bruker SHELXTL'
_diffrn_ambient_temperature 100(2)
_diffrn_measured_fraction_theta_full 0.999
_diffrn_measured_fraction_theta_max 0.999
_diffrn_measurement_device_type 'CCD area detector'
_diffrn_measurement_method 'phi and omega scans'
_diffrn_radiation_monochromator graphite
_diffrn_radiation_source 'fine-focus sealed tube'
_diffrn_radiation_type MoK\a
_diffrn_radiation_wavelength 0.71073
_diffrn_reflns_av_R_equivalents 0.0491
_diffrn_reflns_av_sigmaI/netI 0.0599
_diffrn_reflns_limit_h_max 56
_diffrn_reflns_limit_h_min -56
_diffrn_reflns_limit_k_max 15
_diffrn_reflns_limit_k_min -11
_diffrn_reflns_limit_l_max 30
_diffrn_reflns_limit_l_min -30
_diffrn_reflns_number 55026
_diffrn_reflns_theta_full 26.39
_diffrn_reflns_theta_max 26.39
_diffrn_reflns_theta_min 0.90
_exptl_absorpt_coefficient_mu 0.263
_exptl_absorpt_correction_T_max 0.9769
_exptl_absorpt_correction_T_min 0.8824
_exptl_absorpt_correction_type multi-scan
_exptl_absorpt_process_details 'SADABS, Bruker(2000)'
_exptl_crystal_colour purple
_exptl_crystal_density_diffrn 1.143
_exptl_crystal_density_method 'not measured'
_exptl_crystal_description needle
_exptl_crystal_F_000 5104
_exptl_crystal_size_max 0.49
_exptl_crystal_size_mid 0.14
_exptl_crystal_size_min 0.09
_platon_squeeze_details
;
;
_refine_diff_density_max 0.810
_refine_diff_density_min -0.703
_refine_diff_density_rms 0.130
_refine_ls_extinction_method none
_refine_ls_goodness_of_fit_ref 1.019
_refine_ls_hydrogen_treatment constr
_refine_ls_matrix_type full
_refine_ls_number_parameters 802
_refine_ls_number_reflns 14371
_refine_ls_number_restraints 0
_refine_ls_restrained_S_all 1.019
_refine_ls_R_factor_all 0.0829
_refine_ls_R_factor_gt 0.0563
_refine_ls_shift/su_max 0.000
_refine_ls_shift/su_mean 0.000
_refine_ls_structure_factor_coef Fsqd
_refine_ls_weighting_details 'calc w=1/[\s^2^(Fo^2^)+(0.1008P)^2^+0.0000P] where P=(Fo^2^+2Fc^2^)/3'
_refine_ls_weighting_scheme calc
_refine_ls_wR_factor_gt 0.1542
_refine_ls_wR_factor_ref 0.1653
_reflns_number_gt 9862
_reflns_number_total 14371
_reflns_threshold_expression >2sigma(I)
_cod_data_source_file c0sc00303d.txt
_cod_data_source_block 4-BPh4
_cod_depositor_comments
;
The following automatic conversions were performed:

'_symmetry_cell_setting' value 'Monoclinic' changed to 'monoclinic'
according to
/usr/data/users/saulius/automatic-downloads/retrospective/RSC/lib/dictionaries/cif_core.dic
dictionary named 'cif_core.dic' version 2.4.2 from 2011-04-26.

Automatic conversion script
Id: cif_fix_values 2281 2013-09-26 08:29:07Z andrius 
;
_cod_original_sg_symbol_H-M 'C 2/c'
_cod_database_code 1515850

loop_
_symmetry_equiv_pos_as_xyz
'x, y, z'
'-x, y, -z+1/2'
'x+1/2, y+1/2, z'
'-x+1/2, y+1/2, -z+1/2'
'-x, -y, -z'
'x, -y, z-1/2'
'-x+1/2, -y+1/2, -z'
'x+1/2, -y+1/2, z-1/2'

loop_
_atom_site_label
_atom_site_type_symbol
_atom_site_fract_x
_atom_site_fract_y
_atom_site_fract_z
_atom_site_U_iso_or_equiv
_atom_site_adp_type
_atom_site_occupancy
_atom_site_symmetry_multiplicity
_atom_site_calc_flag
_atom_site_refinement_flags
_atom_site_disorder_assembly
_atom_site_disorder_group
Fe1 Fe 0.109916(7) 0.18620(3) 0.185437(14) 0.01730(11) Uani 1 1 d . . .
N1 N 0.12640(4) 0.13247(16) 0.25948(8) 0.0179(4) Uani 1 1 d . . .
N2 N 0.13378(5) 0.17660(17) 0.35407(8) 0.0226(5) Uani 1 1 d . . .
H2 H 0.1292 0.2205 0.3792 0.027 Uiso 1 1 calc R . .
N3 N 0.09745(5) 0.35564(18) 0.32272(9) 0.0269(5) Uani 1 1 d . A .
H3 H 0.1021 0.3381 0.3576 0.032 Uiso 1 1 calc R . .
N4 N 0.09970(4) 0.30585(16) 0.23120(8) 0.0185(4) Uani 1 1 d . A .
N5 N 0.06996(4) 0.12622(16) 0.18564(8) 0.0192(4) Uani 1 1 d . . .
N6 N 0.02223(5) 0.11201(18) 0.13254(9) 0.0271(5) Uani 1 1 d . . .
H6 H 0.0111 0.1269 0.1010 0.033 Uiso 1 1 calc R . .
N7 N 0.04151(5) 0.26780(18) 0.06275(9) 0.0259(5) Uani 1 1 d . . .
H7 H 0.0229 0.2475 0.0572 0.031 Uiso 1 1 calc R . .
N8 N 0.08921(5) 0.24665(17) 0.11607(8) 0.0209(5) Uani 1 1 d . . .
N9 N 0.12385(4) 0.06339(16) 0.14782(8) 0.0188(4) Uani 1 1 d . . .
N10 N 0.14945(5) 0.24142(17) 0.17849(8) 0.0203(5) Uani 1 1 d . . .
C1 C 0.14445(6) 0.0366(2) 0.27197(10) 0.0218(6) Uani 1 1 d . . .
H1A H 0.1650 0.0518 0.2662 0.026 Uiso 1 1 calc R . .
H1B H 0.1366 -0.0200 0.2459 0.026 Uiso 1 1 calc R . .
C2 C 0.14497(6) -0.0034(2) 0.33003(10) 0.0235(6) Uani 1 1 d . . .
H2A H 0.1596 -0.0614 0.3376 0.028 Uiso 1 1 calc R . .
H2B H 0.1252 -0.0317 0.3342 0.028 Uiso 1 1 calc R . .
C3 C 0.15317(6) 0.0860(2) 0.37066(11) 0.0274(6) Uani 1 1 d . . .
H3A H 0.1507 0.0628 0.4081 0.033 Uiso 1 1 calc R . .
H3B H 0.1741 0.1065 0.3711 0.033 Uiso 1 1 calc R . .
C4 C 0.12275(5) 0.1936(2) 0.30042(10) 0.0184(5) Uani 1 1 d . . .
C5 C 0.10553(5) 0.29166(19) 0.28419(10) 0.0184(5) Uani 1 1 d . . .
C6 C 0.08113(7) 0.4540(2) 0.30826(12) 0.0339(7) Uani 1 1 d . . .
H6A H 0.0880 0.5094 0.3357 0.041 Uiso 0.762(8) 1 calc PR A 1
H6B H 0.0597 0.4423 0.3083 0.041 Uiso 0.762(8) 1 calc PR A 1
H6C H 0.0663 0.4644 0.3331 0.041 Uiso 0.238(8) 1 d PR A 2
H6D H 0.0950 0.5146 0.3131 0.041 Uiso 0.238(8) 1 d PR A 2
C7A C 0.08621(8) 0.4899(3) 0.25205(13) 0.0232(11) Uiso 0.762(8) 1 d P A 1
H7A H 0.0719 0.5466 0.2390 0.028 Uiso 0.762(8) 1 calc PR A 1
H7B H 0.1064 0.5200 0.2547 0.028 Uiso 0.762(8) 1 calc PR A 1
C7B C 0.0673(3) 0.4515(10) 0.2552(5) 0.027(4) Uiso 0.238(8) 1 d P A 2
H7C H 0.0625 0.5254 0.2439 0.033 Uiso 0.238(8) 1 calc PR A 2
H7D H 0.0483 0.4138 0.2547 0.033 Uiso 0.238(8) 1 calc PR A 2
C8 C 0.08291(6) 0.4018(2) 0.21132(11) 0.0260(6) Uani 1 1 d . . .
H8A H 0.0617 0.3834 0.2021 0.031 Uiso 0.762(8) 1 calc PR A 1
H8B H 0.0897 0.4264 0.1772 0.031 Uiso 0.762(8) 1 calc PR A 1
H8C H 0.0681 0.3833 0.1791 0.031 Uiso 0.238(8) 1 d PR A 2
H8D H 0.0967 0.4544 0.1993 0.031 Uiso 0.238(8) 1 d PR A 2
C9 C 0.06121(6) 0.0535(2) 0.22661(10) 0.0226(6) Uani 1 1 d . . .
H9A H 0.0557 0.0953 0.2575 0.027 Uiso 1 1 calc R . .
H9B H 0.0785 0.0090 0.2414 0.027 Uiso 1 1 calc R . .
C10 C 0.03546(6) -0.0181(2) 0.20413(12) 0.0296(6) Uani 1 1 d . . .
H10B H 0.0423 -0.0721 0.1797 0.036 Uiso 1 1 calc R . .
H10A H 0.0282 -0.0553 0.2349 0.036 Uiso 1 1 calc R . .
C11 C 0.01040(6) 0.0455(2) 0.17225(12) 0.0324(7) Uani 1 1 d . . .
H11B H -0.0048 -0.0028 0.1530 0.039 Uiso 1 1 calc R . .
H11A H 0.0010 0.0901 0.1978 0.039 Uiso 1 1 calc R . .
C12 C 0.05005(5) 0.1511(2) 0.14350(10) 0.0204(5) Uani 1 1 d . . .
C13 C 0.06099(6) 0.2276(2) 0.10507(10) 0.0202(5) Uani 1 1 d . . .
C14 C 0.05248(7) 0.3460(3) 0.02647(12) 0.0354(7) Uani 1 1 d . . .
H14B H 0.0510 0.4180 0.0417 0.042 Uiso 1 1 calc R . .
H14A H 0.0402 0.3437 -0.0103 0.042 Uiso 1 1 calc R . .
C15 C 0.08383(7) 0.3222(3) 0.02164(13) 0.0412(8) Uani 1 1 d . . .
H15B H 0.0917 0.3781 -0.0003 0.049 Uiso 1 1 calc R . .
H15A H 0.0849 0.2539 0.0024 0.049 Uiso 1 1 calc R . .
C16 C 0.10259(6) 0.3163(2) 0.07897(11) 0.0269(6) Uani 1 1 d . . .
H16A H 0.1226 0.2898 0.0755 0.032 Uiso 1 1 calc R . .
H16B H 0.1048 0.3883 0.0950 0.032 Uiso 1 1 calc R . .
C17 C 0.10940(6) -0.0274(2) 0.13012(10) 0.0238(6) Uani 1 1 d . . .
H17A H 0.0889 -0.0335 0.1320 0.029 Uiso 1 1 calc R . .
C18 C 0.12392(7) -0.1112(2) 0.10931(13) 0.0382(7) Uani 1 1 d . . .
H18A H 0.1132 -0.1737 0.0978 0.046 Uiso 1 1 calc R . .
C19 C 0.15344(7) -0.1054(2) 0.10511(12) 0.0329(7) Uani 1 1 d . . .
H19A H 0.1634 -0.1642 0.0923 0.039 Uiso 1 1 calc R . .
C20 C 0.16867(6) -0.0102(2) 0.12021(11) 0.0264(6) Uani 1 1 d . . .
C21 C 0.15278(5) 0.0710(2) 0.14123(10) 0.0213(6) Uani 1 1 d . . .
C22 C 0.16688(5) 0.1695(2) 0.15817(10) 0.0214(5) Uani 1 1 d . . .
C23 C 0.19660(6) 0.1856(2) 0.15350(12) 0.0309(6) Uani 1 1 d . . .
C24 C 0.20907(7) 0.2848(3) 0.17132(14) 0.0408(8) Uani 1 1 d . . .
H24A H 0.2296 0.2981 0.1717 0.049 Uiso 1 1 calc R . .
C25 C 0.19112(6) 0.3610(2) 0.18794(14) 0.0366(7) Uani 1 1 d . . .
H25A H 0.1985 0.4306 0.1956 0.044 Uiso 1 1 calc R . .
C26 C 0.16168(6) 0.3366(2) 0.19368(11) 0.0244(6) Uani 1 1 d . . .
H26A H 0.1501 0.3884 0.2086 0.029 Uiso 1 1 calc R . .
B1 B 0.05766(6) 0.2573(2) 0.46860(11) 0.0203(6) Uani 1 1 d . . .
B2 B 0.18072(6) 0.6768(2) 0.27696(12) 0.0205(6) Uani 1 1 d . . .
C27 C 0.19883(8) 0.0084(3) 0.11600(17) 0.0525(9) Uani 1 1 d . . .
H27A H 0.2101 -0.0463 0.1025 0.063 Uiso 1 1 calc R . .
C28 C 0.21216(7) 0.1037(3) 0.13094(17) 0.0533(10) Uani 1 1 d . . .
H28A H 0.2322 0.1148 0.1261 0.064 Uiso 1 1 calc R . .
C29 C 0.05138(6) 0.2726(2) 0.53209(10) 0.0211(5) Uani 1 1 d . . .
C30 C 0.02466(6) 0.2393(2) 0.54829(11) 0.0246(6) Uani 1 1 d . . .
H30A H 0.0097 0.2105 0.5212 0.030 Uiso 1 1 calc R . .
C31 C 0.01908(6) 0.2466(2) 0.60218(11) 0.0282(6) Uani 1 1 d . . .
H31A H 0.0008 0.2219 0.6113 0.034 Uiso 1 1 calc R . .
C32 C 0.04021(6) 0.2897(2) 0.64263(11) 0.0289(6) Uani 1 1 d . . .
H32A H 0.0368 0.2934 0.6797 0.035 Uiso 1 1 calc R . .
C33 C 0.06666(6) 0.3278(2) 0.62777(11) 0.0285(6) Uani 1 1 d . . .
H33A H 0.0811 0.3597 0.6547 0.034 Uiso 1 1 calc R . .
C34 C 0.07183(6) 0.3189(2) 0.57384(11) 0.0242(6) Uani 1 1 d . . .
H34A H 0.0900 0.3453 0.5648 0.029 Uiso 1 1 calc R . .
C35 C 0.09088(6) 0.3047(2) 0.46394(9) 0.0203(5) Uani 1 1 d . . .
C36 C 0.09581(6) 0.4104(2) 0.45029(10) 0.0261(6) Uani 1 1 d . . .
H36A H 0.0792 0.4560 0.4419 0.031 Uiso 1 1 calc R . .
C37 C 0.12385(6) 0.4514(2) 0.44844(11) 0.0315(7) Uani 1 1 d . . .
H37A H 0.1260 0.5233 0.4385 0.038 Uiso 1 1 calc R . .
C38 C 0.14859(6) 0.3878(3) 0.46106(11) 0.0334(7) Uani 1 1 d . . .
H38A H 0.1678 0.4154 0.4596 0.040 Uiso 1 1 calc R . .
C39 C 0.14506(6) 0.2834(3) 0.47581(11) 0.0321(7) Uani 1 1 d . . .
H39A H 0.1619 0.2394 0.4852 0.039 Uiso 1 1 calc R . .
C40 C 0.11666(6) 0.2426(2) 0.47689(10) 0.0247(6) Uani 1 1 d . . .
H40A H 0.1147 0.1705 0.4867 0.030 Uiso 1 1 calc R . .
C41 C 0.05673(5) 0.1308(2) 0.45077(10) 0.0212(5) Uani 1 1 d . . .
C42 C 0.06737(5) 0.0979(2) 0.40279(10) 0.0203(5) Uani 1 1 d . . .
H42A H 0.0750 0.1500 0.3809 0.024 Uiso 1 1 calc R . .
C43 C 0.06731(5) -0.0073(2) 0.38591(11) 0.0235(6) Uani 1 1 d . . .
H43A H 0.0747 -0.0253 0.3531 0.028 Uiso 1 1 calc R . .
C44 C 0.05640(6) -0.0861(2) 0.41699(12) 0.0286(6) Uani 1 1 d . . .
H44A H 0.0560 -0.1579 0.4055 0.034 Uiso 1 1 calc R . .
C45 C 0.04613(7) -0.0573(2) 0.46510(12) 0.0332(7) Uani 1 1 d . . .
H45A H 0.0389 -0.1101 0.4871 0.040 Uiso 1 1 calc R . .
C46 C 0.04627(6) 0.0484(2) 0.48139(12) 0.0291(6) Uani 1 1 d . . .
H46A H 0.0390 0.0656 0.5145 0.035 Uiso 1 1 calc R . .
C47 C 0.03292(5) 0.3255(2) 0.42678(10) 0.0197(5) Uani 1 1 d . . .
C48 C 0.02425(6) 0.3020(2) 0.37095(11) 0.0238(6) Uani 1 1 d . . .
H48A H 0.0320 0.2404 0.3562 0.029 Uiso 1 1 calc R . .
C49 C 0.00476(6) 0.3656(2) 0.33635(10) 0.0271(6) Uani 1 1 d . . .
H49A H -0.0009 0.3458 0.2990 0.033 Uiso 1 1 calc R . .
C50 C -0.00643(6) 0.4575(2) 0.35580(11) 0.0276(6) Uani 1 1 d . . .
H50A H -0.0194 0.5018 0.3319 0.033 Uiso 1 1 calc R . .
C51 C 0.00148(6) 0.4839(2) 0.41040(11) 0.0267(6) Uani 1 1 d . . .
H51A H -0.0061 0.5467 0.4244 0.032 Uiso 1 1 calc R . .
C52 C 0.02058(6) 0.4183(2) 0.44512(10) 0.0227(6) Uani 1 1 d . . .
H52A H 0.0254 0.4372 0.4828 0.027 Uiso 1 1 calc R . .
C53 C 0.14697(5) 0.7064(2) 0.28885(11) 0.0205(5) Uani 1 1 d . . .
C54 C 0.12534(6) 0.7530(2) 0.24963(11) 0.0235(6) Uani 1 1 d . . .
H54A H 0.1300 0.7672 0.2141 0.028 Uiso 1 1 calc R . .
C55 C 0.09725(6) 0.7793(2) 0.26059(11) 0.0268(6) Uani 1 1 d . . .
H55A H 0.0831 0.8088 0.2324 0.032 Uiso 1 1 calc R . .
C56 C 0.08986(6) 0.7627(2) 0.31211(12) 0.0279(6) Uani 1 1 d . . .
H56A H 0.0706 0.7798 0.3195 0.033 Uiso 1 1 calc R . .
C57 C 0.11088(6) 0.7208(2) 0.35299(12) 0.0271(6) Uani 1 1 d . . .
H57A H 0.1063 0.7107 0.3890 0.033 Uiso 1 1 calc R . .
C58 C 0.13892(6) 0.6935(2) 0.34116(11) 0.0238(6) Uani 1 1 d . . .
H58A H 0.1531 0.6651 0.3697 0.029 Uiso 1 1 calc R . .
C59 C 0.20141(5) 0.7721(2) 0.30806(11) 0.0229(6) Uani 1 1 d . . .
C60 C 0.20641(6) 0.8690(2) 0.28296(12) 0.0275(6) Uani 1 1 d . . .
H60A H 0.1989 0.8782 0.2451 0.033 Uiso 1 1 calc R . .
C61 C 0.22192(6) 0.9522(2) 0.31141(14) 0.0362(7) Uani 1 1 d . . .
H61A H 0.2254 1.0156 0.2926 0.043 Uiso 1 1 calc R . .
C62 C 0.23229(7) 0.9423(3) 0.36698(15) 0.0435(8) Uani 1 1 d . . .
H62A H 0.2426 0.9991 0.3867 0.052 Uiso 1 1 calc R . .
C63 C 0.22750(7) 0.8489(3) 0.39357(13) 0.0410(8) Uani 1 1 d . . .
H63A H 0.2343 0.8418 0.4318 0.049 Uiso 1 1 calc R . .
C64 C 0.21275(6) 0.7654(2) 0.36443(11) 0.0291(6) Uani 1 1 d . . .
H64A H 0.2102 0.7012 0.3833 0.035 Uiso 1 1 calc R . .
C65 C 0.19207(6) 0.5602(2) 0.30181(10) 0.0228(6) Uani 1 1 d . . .
C66 C 0.22149(6) 0.5287(2) 0.29962(12) 0.0323(7) Uani 1 1 d . . .
H66A H 0.2346 0.5788 0.2876 0.039 Uiso 1 1 calc R . .
C67 C 0.23214(7) 0.4289(3) 0.31403(13) 0.0397(8) Uani 1 1 d . . .
H67A H 0.2520 0.4111 0.3109 0.048 Uiso 1 1 calc R . .
C68 C 0.21385(7) 0.3540(2) 0.33322(13) 0.0378(7) Uani 1 1 d . . .
H68A H 0.2210 0.2852 0.3434 0.045 Uiso 1 1 calc R . .
C69 C 0.18531(7) 0.3817(2) 0.33715(12) 0.0345(7) Uani 1 1 d . . .
H69A H 0.1726 0.3320 0.3509 0.041 Uiso 1 1 calc R . .
C70 C 0.17454(6) 0.4828(2) 0.32113(11) 0.0248(6) Uani 1 1 d . . .
H70A H 0.1545 0.4991 0.3236 0.030 Uiso 1 1 calc R . .
C71 C 0.18306(6) 0.6674(2) 0.21095(11) 0.0218(6) Uani 1 1 d . . .
C72 C 0.20877(6) 0.6950(2) 0.18949(11) 0.0249(6) Uani 1 1 d . . .
H72A H 0.2245 0.7289 0.2128 0.030 Uiso 1 1 calc R . .
C73 C 0.21202(6) 0.6745(2) 0.13530(12) 0.0301(6) Uani 1 1 d . . .
H73A H 0.2299 0.6937 0.1225 0.036 Uiso 1 1 calc R . .
C74 C 0.18968(6) 0.6267(2) 0.09988(11) 0.0311(7) Uani 1 1 d . . .
H74A H 0.1920 0.6131 0.0628 0.037 Uiso 1 1 calc R . .
C75 C 0.16384(6) 0.5988(2) 0.11898(11) 0.0275(6) Uani 1 1 d . . .
H75A H 0.1481 0.5665 0.0949 0.033 Uiso 1 1 calc R . .
C76 C 0.16082(6) 0.6178(2) 0.17341(11) 0.0232(6) Uani 1 1 d . . .
H76A H 0.1430 0.5965 0.1859 0.028 Uiso 1 1 calc R . .

loop_
_atom_site_aniso_label
_atom_site_aniso_U_11
_atom_site_aniso_U_22
_atom_site_aniso_U_33
_atom_site_aniso_U_23
_atom_site_aniso_U_13
_atom_site_aniso_U_12
Fe1 0.02087(19) 0.01347(19) 0.01774(18) -0.00189(14) 0.00352(14) -0.00058(14)
N1 0.0189(10) 0.0148(11) 0.0204(10) -0.0009(9) 0.0040(8) -0.0009(8)
N2 0.0321(12) 0.0184(12) 0.0177(10) -0.0011(9) 0.0051(9) -0.0002(9)
N3 0.0432(14) 0.0202(12) 0.0183(11) 0.0006(9) 0.0083(10) 0.0057(10)
N4 0.0215(10) 0.0142(11) 0.0198(10) -0.0012(8) 0.0032(8) -0.0003(8)
N5 0.0230(11) 0.0151(11) 0.0200(10) 0.0000(9) 0.0044(9) 0.0006(9)
N6 0.0231(11) 0.0273(13) 0.0285(12) 0.0033(10) -0.0039(9) -0.0029(10)
N7 0.0263(12) 0.0273(13) 0.0228(11) 0.0044(10) -0.0007(9) 0.0011(10)
N8 0.0288(12) 0.0155(11) 0.0188(10) -0.0022(9) 0.0049(9) 0.0020(9)
N9 0.0244(11) 0.0157(11) 0.0165(10) -0.0001(8) 0.0037(8) -0.0012(9)
N10 0.0249(11) 0.0169(11) 0.0187(10) -0.0043(9) 0.0020(9) -0.0036(9)
C1 0.0232(13) 0.0192(14) 0.0225(13) -0.0006(11) 0.0019(10) 0.0027(11)
C2 0.0253(13) 0.0190(14) 0.0271(14) 0.0029(11) 0.0070(11) -0.0003(11)
C3 0.0337(15) 0.0274(15) 0.0201(13) 0.0045(11) 0.0008(11) 0.0001(12)
C4 0.0200(12) 0.0164(13) 0.0193(12) -0.0005(10) 0.0041(10) -0.0048(10)
C5 0.0218(12) 0.0109(12) 0.0228(13) -0.0015(10) 0.0046(10) -0.0041(10)
C6 0.0523(19) 0.0184(15) 0.0332(16) 0.0003(12) 0.0140(14) 0.0072(13)
C8 0.0323(15) 0.0173(14) 0.0276(14) 0.0002(11) 0.0020(11) 0.0086(11)
C9 0.0239(13) 0.0213(14) 0.0225(13) 0.0025(11) 0.0036(10) 0.0006(11)
C10 0.0256(14) 0.0272(16) 0.0358(16) 0.0042(13) 0.0037(12) -0.0032(12)
C11 0.0283(15) 0.0277(16) 0.0406(17) 0.0074(13) 0.0032(13) -0.0029(12)
C12 0.0236(13) 0.0137(13) 0.0234(13) -0.0029(10) 0.0024(10) 0.0009(10)
C13 0.0269(14) 0.0150(13) 0.0179(12) -0.0047(10) 0.0008(10) 0.0034(11)
C14 0.0403(17) 0.0395(18) 0.0262(15) 0.0130(13) 0.0048(13) 0.0003(14)
C15 0.052(2) 0.0378(19) 0.0336(17) 0.0051(14) 0.0056(14) -0.0042(15)
C16 0.0316(14) 0.0240(15) 0.0258(14) 0.0068(12) 0.0057(11) -0.0029(12)
C17 0.0270(14) 0.0197(14) 0.0241(13) -0.0025(11) 0.0021(11) -0.0040(11)
C18 0.0440(18) 0.0246(16) 0.0479(19) -0.0129(14) 0.0130(15) -0.0070(14)
C19 0.0393(16) 0.0211(15) 0.0378(16) -0.0063(12) 0.0044(13) 0.0053(13)
C20 0.0263(14) 0.0208(14) 0.0313(15) -0.0068(12) 0.0019(11) 0.0073(11)
C21 0.0253(13) 0.0189(14) 0.0186(12) -0.0022(10) -0.0002(10) 0.0034(11)
C22 0.0235(13) 0.0194(14) 0.0222(12) -0.0030(11) 0.0059(10) 0.0008(11)
C23 0.0233(14) 0.0278(16) 0.0430(17) -0.0094(13) 0.0098(12) -0.0006(12)
C24 0.0298(16) 0.0343(18) 0.062(2) -0.0122(16) 0.0170(15) -0.0089(13)
C25 0.0312(15) 0.0206(15) 0.057(2) -0.0097(14) 0.0042(14) -0.0079(13)
C26 0.0279(14) 0.0180(14) 0.0285(14) -0.0045(11) 0.0079(11) -0.0007(11)
B1 0.0245(15) 0.0186(15) 0.0173(14) 0.0021(12) 0.0019(11) 0.0003(12)
B2 0.0183(14) 0.0202(16) 0.0232(14) -0.0018(12) 0.0041(11) -0.0007(12)
C27 0.0414(19) 0.042(2) 0.075(3) -0.0170(19) 0.0107(18) 0.0078(16)
C28 0.0333(18) 0.042(2) 0.086(3) -0.0138(19) 0.0141(18) 0.0014(15)
C29 0.0277(13) 0.0145(13) 0.0205(12) 0.0009(10) 0.0018(10) 0.0037(11)
C30 0.0285(14) 0.0216(14) 0.0230(13) 0.0013(11) 0.0015(11) 0.0039(11)
C31 0.0327(15) 0.0269(16) 0.0263(14) 0.0062(12) 0.0090(12) 0.0072(12)
C32 0.0422(17) 0.0254(15) 0.0199(13) 0.0052(11) 0.0069(12) 0.0128(13)
C33 0.0385(16) 0.0243(15) 0.0200(13) -0.0015(11) -0.0036(12) 0.0066(12)
C34 0.0266(13) 0.0204(14) 0.0245(13) 0.0013(11) 0.0005(11) 0.0019(11)
C35 0.0264(13) 0.0226(14) 0.0114(11) -0.0031(10) 0.0012(10) 0.0001(11)
C36 0.0289(14) 0.0272(15) 0.0217(13) 0.0045(11) 0.0026(11) -0.0027(12)
C37 0.0360(16) 0.0345(17) 0.0232(14) 0.0027(12) 0.0026(12) -0.0104(13)
C38 0.0288(15) 0.051(2) 0.0206(14) -0.0064(13) 0.0061(11) -0.0143(14)
C39 0.0265(14) 0.0449(19) 0.0240(14) -0.0151(13) 0.0005(11) 0.0034(13)
C40 0.0294(14) 0.0232(15) 0.0204(13) -0.0056(11) 0.0007(11) -0.0013(11)
C41 0.0211(13) 0.0196(14) 0.0222(13) -0.0020(11) 0.0012(10) -0.0004(11)
C42 0.0190(12) 0.0183(14) 0.0237(13) 0.0014(11) 0.0038(10) -0.0004(10)
C43 0.0192(13) 0.0234(15) 0.0278(14) -0.0039(11) 0.0029(11) 0.0000(11)
C44 0.0299(14) 0.0187(15) 0.0380(16) -0.0029(12) 0.0077(12) 0.0021(12)
C45 0.0429(17) 0.0202(15) 0.0392(17) 0.0058(13) 0.0149(14) -0.0021(13)
C46 0.0359(15) 0.0215(15) 0.0314(15) 0.0021(12) 0.0102(12) 0.0017(12)
C47 0.0221(12) 0.0164(13) 0.0209(12) 0.0009(10) 0.0041(10) -0.0038(10)
C48 0.0258(13) 0.0229(15) 0.0232(13) -0.0047(11) 0.0050(11) -0.0021(11)
C49 0.0304(14) 0.0339(17) 0.0161(12) -0.0020(11) 0.0004(11) 0.0006(13)
C50 0.0269(14) 0.0285(16) 0.0262(14) 0.0063(12) 0.0008(11) 0.0009(12)
C51 0.0300(14) 0.0196(14) 0.0304(14) -0.0032(12) 0.0041(12) 0.0005(12)
C52 0.0296(14) 0.0203(14) 0.0177(12) 0.0002(10) 0.0023(11) -0.0018(11)
C53 0.0192(12) 0.0147(13) 0.0278(14) -0.0037(10) 0.0038(10) -0.0050(10)
C54 0.0241(13) 0.0199(14) 0.0262(13) -0.0064(11) 0.0033(11) 0.0014(11)
C55 0.0240(14) 0.0218(15) 0.0330(15) -0.0095(12) -0.0002(11) 0.0049(11)
C56 0.0225(13) 0.0191(14) 0.0436(17) -0.0122(13) 0.0102(12) -0.0012(11)
C57 0.0280(14) 0.0206(14) 0.0357(15) -0.0034(12) 0.0142(12) -0.0030(12)
C58 0.0236(13) 0.0209(14) 0.0275(14) -0.0017(11) 0.0055(11) -0.0015(11)
C59 0.0135(12) 0.0264(15) 0.0299(14) -0.0042(12) 0.0067(10) 0.0002(11)
C60 0.0192(13) 0.0242(15) 0.0400(16) -0.0056(13) 0.0077(12) -0.0002(11)
C61 0.0251(14) 0.0247(16) 0.061(2) -0.0063(15) 0.0140(14) -0.0027(12)
C62 0.0305(16) 0.045(2) 0.057(2) -0.0266(17) 0.0120(15) -0.0125(15)
C63 0.0310(16) 0.056(2) 0.0367(17) -0.0157(16) 0.0068(13) -0.0132(15)
C64 0.0231(14) 0.0360(17) 0.0290(15) -0.0055(13) 0.0061(11) -0.0079(12)
C65 0.0243(13) 0.0242(15) 0.0205(13) -0.0010(11) 0.0052(10) 0.0029(11)
C66 0.0294(15) 0.0313(17) 0.0385(16) 0.0128(13) 0.0128(13) 0.0081(13)
C67 0.0343(16) 0.043(2) 0.0442(18) 0.0105(15) 0.0132(14) 0.0158(15)
C68 0.0485(19) 0.0229(16) 0.0419(18) 0.0090(14) 0.0070(14) 0.0090(14)
C69 0.0367(16) 0.0268(16) 0.0402(17) 0.0066(13) 0.0062(13) -0.0005(13)
C70 0.0254(13) 0.0187(14) 0.0306(14) 0.0002(11) 0.0048(11) -0.0008(11)
C71 0.0231(13) 0.0149(13) 0.0277(14) 0.0006(11) 0.0046(11) 0.0051(10)
C72 0.0238(13) 0.0228(15) 0.0283(14) 0.0030(11) 0.0050(11) 0.0023(11)
C73 0.0298(15) 0.0308(17) 0.0320(15) 0.0061(13) 0.0124(12) 0.0070(12)
C74 0.0384(16) 0.0351(17) 0.0208(13) -0.0017(12) 0.0079(12) 0.0135(13)
C75 0.0305(14) 0.0222(15) 0.0287(14) -0.0043(12) 0.0010(12) 0.0044(12)
C76 0.0254(13) 0.0167(13) 0.0280(14) -0.0014(11) 0.0060(11) 0.0021(11)

loop_
_atom_type_symbol
_atom_type_description
_atom_type_scat_dispersion_real
_atom_type_scat_dispersion_imag
_atom_type_scat_source
C C 0.0033 0.0016 'International Tables Vol C Tables 4.2.6.8 and 6.1.1.4'
H H 0.0000 0.0000 'International Tables Vol C Tables 4.2.6.8 and 6.1.1.4'
B B 0.0013 0.0007 'International Tables Vol C Tables 4.2.6.8 and 6.1.1.4'
N N 0.0061 0.0033 'International Tables Vol C Tables 4.2.6.8 and 6.1.1.4'
Fe Fe 0.3463 0.8444 'International Tables Vol C Tables 4.2.6.8 and 6.1.1.4'

loop_
_geom_angle_atom_site_label_1
_geom_angle_atom_site_label_2
_geom_angle_atom_site_label_3
_geom_angle
N9 Fe1 N10 82.59(8)
N9 Fe1 N8 92.55(8)
N10 Fe1 N8 96.41(9)
N9 Fe1 N5 93.70(8)
N10 Fe1 N5 174.93(8)
N8 Fe1 N5 80.25(9)
N9 Fe1 N1 93.35(8)
N10 Fe1 N1 88.71(8)
N8 Fe1 N1 172.64(9)
N5 Fe1 N1 94.98(8)
N9 Fe1 N4 172.90(8)
N10 Fe1 N4 94.48(8)
N8 Fe1 N4 94.21(8)
N5 Fe1 N4 89.59(8)
N1 Fe1 N4 80.08(8)
C4 N1 C1 117.5(2)
C4 N1 Fe1 115.72(17)
C1 N1 Fe1 126.56(16)
C4 N2 C3 120.8(2)
C4 N2 H2 119.6
C3 N2 H2 119.6
C5 N3 C6 121.6(2)
C5 N3 H3 119.2
C6 N3 H3 119.2
C5 N4 C8 117.4(2)
C5 N4 Fe1 115.73(16)
C8 N4 Fe1 126.35(16)
C12 N5 C9 117.9(2)
C12 N5 Fe1 115.79(17)
C9 N5 Fe1 126.29(16)
C12 N6 C11 120.8(2)
C12 N6 H6 119.6
C11 N6 H6 119.6
C13 N7 C14 118.2(2)
C13 N7 H7 120.9
C14 N7 H7 120.9
C13 N8 C16 118.4(2)
C13 N8 Fe1 115.91(17)
C16 N8 Fe1 125.49(16)
C21 N9 C17 117.0(2)
C21 N9 Fe1 113.07(16)
C17 N9 Fe1 129.87(17)
C22 N10 C26 117.2(2)
C22 N10 Fe1 113.17(16)
C26 N10 Fe1 129.50(18)
N1 C1 C2 113.5(2)
N1 C1 H1A 108.9
C2 C1 H1A 108.9
N1 C1 H1B 108.9
C2 C1 H1B 108.9
H1A C1 H1B 107.7
C1 C2 C3 109.9(2)
C1 C2 H2A 109.7
C3 C2 H2A 109.7
C1 C2 H2B 109.7
C3 C2 H2B 109.7
H2A C2 H2B 108.2
N2 C3 C2 108.7(2)
N2 C3 H3A 110.0
C2 C3 H3A 110.0
N2 C3 H3B 110.0
C2 C3 H3B 110.0
H3A C3 H3B 108.3
N1 C4 N2 126.1(2)
N1 C4 C5 114.3(2)
N2 C4 C5 119.6(2)
N4 C5 N3 126.1(2)
N4 C5 C4 113.7(2)
N3 C5 C4 120.2(2)
C7B C6 N3 110.9(5)
N3 C6 C7A 109.5(2)
C7B C6 H6A 136.4
N3 C6 H6A 109.8
C7A C6 H6A 109.8
C7B C6 H6B 71.8
N3 C6 H6B 109.8
C7A C6 H6B 109.8
H6A C6 H6B 108.2
C7B C6 H6C 109.7
N3 C6 H6C 109.5
C7A C6 H6C 138.1
H6A C6 H6C 70.0
C7B C6 H6D 109.2
N3 C6 H6D 109.5
C7A C6 H6D 72.1
H6B C6 H6D 137.0
H6C C6 H6D 108.1
C8 C7A C6 112.3(3)
C8 C7A H6D 143.0
C8 C7A H7A 109.1
C6 C7A H7A 109.1
H6D C7A H7A 103.5
C8 C7A H7B 109.1
C6 C7A H7B 109.1
H6D C7A H7B 75.8
H7A C7A H7B 107.9
C6 C7A H8D 144.0
H6D C7A H8D 146.3
H7A C7A H8D 102.4
H7B C7A H8D 76.0
C6 C7B C8 119.7(8)
C6 C7B H7C 107.4
C8 C7B H7C 107.4
C6 C7B H7D 107.4
C8 C7B H7D 107.4
H7C C7B H7D 106.9
N4 C8 C7A 113.3(2)
N4 C8 C7B 112.3(5)
N4 C8 H8A 108.9
C7A C8 H8A 108.9
C7B C8 H8A 73.2
N4 C8 H8B 108.9
C7A C8 H8B 108.9
C7B C8 H8B 135.8
H8A C8 H8B 107.7
N4 C8 H8C 109.2
C7A C8 H8C 134.6
C7B C8 H8C 109.3
H8B C8 H8C 70.1
N4 C8 H8D 109.2
C7A C8 H8D 72.4
C7B C8 H8D 108.9
H8A C8 H8D 137.2
H8C C8 H8D 107.9
N5 C9 C10 113.6(2)
N5 C9 H9A 108.8
C10 C9 H9A 108.8
N5 C9 H9B 108.8
C10 C9 H9B 108.8
H9A C9 H9B 107.7
C11 C10 C9 110.7(2)
C11 C10 H10B 109.5
C9 C10 H10B 109.5
C11 C10 H10A 109.5
C9 C10 H10A 109.5
H10B C10 H10A 108.1
N6 C11 C10 109.0(2)
N6 C11 H11B 109.9
C10 C11 H11B 109.9
N6 C11 H11A 109.9
C10 C11 H11A 109.9
H11B C11 H11A 108.3
N5 C12 N6 126.0(2)
N5 C12 C13 113.5(2)
N6 C12 C13 120.4(2)
N8 C13 N7 127.0(2)
N8 C13 C12 114.0(2)
N7 C13 C12 119.0(2)
N7 C14 C15 109.5(2)
N7 C14 H14B 109.8
C15 C14 H14B 109.8
N7 C14 H14A 109.8
C15 C14 H14A 109.8
H14B C14 H14A 108.2
C14 C15 C16 110.1(3)
C14 C15 H15B 109.6
C16 C15 H15B 109.6
C14 C15 H15A 109.6
C16 C15 H15A 109.6
H15B C15 H15A 108.1
N8 C16 C15 112.0(2)
N8 C16 H16A 109.2
C15 C16 H16A 109.2
N8 C16 H16B 109.2
C15 C16 H16B 109.2
H16A C16 H16B 107.9
N9 C17 C18 121.7(2)
N9 C17 H17A 119.2
C18 C17 H17A 119.2
C19 C18 C17 121.2(3)
C19 C18 H18A 119.4
C17 C18 H18A 119.4
C18 C19 C20 118.4(3)
C18 C19 H19A 120.8
C20 C19 H19A 120.8
C21 C20 C19 117.4(2)
C21 C20 C27 118.1(3)
C19 C20 C27 124.6(3)
N9 C21 C20 124.1(2)
N9 C21 C22 115.4(2)
C20 C21 C22 120.5(2)
N10 C22 C23 124.6(2)
N10 C22 C21 115.3(2)
C23 C22 C21 120.2(2)
C22 C23 C28 118.6(3)
C22 C23 C24 117.0(3)
C28 C23 C24 124.4(3)
C25 C24 C23 119.0(3)
C25 C24 H24A 120.5
C23 C24 H24A 120.5
C24 C25 C26 120.1(3)
C24 C25 H25A 120.0
C26 C25 H25A 120.0
N10 C26 C25 121.8(2)
N10 C26 H26A 119.1
C25 C26 H26A 119.1
C29 B1 C47 109.2(2)
C29 B1 C35 108.6(2)
C47 B1 C35 108.4(2)
C29 B1 C41 111.4(2)
C47 B1 C41 110.6(2)
C35 B1 C41 108.5(2)
C59 B2 C65 110.8(2)
C59 B2 C71 113.0(2)
C65 B2 C71 103.8(2)
C59 B2 C53 103.6(2)
C65 B2 C53 112.7(2)
C71 B2 C53 113.2(2)
C28 C27 C20 121.4(3)
C28 C27 H27A 119.3
C20 C27 H27A 119.3
C27 C28 C23 121.1(3)
C27 C28 H28A 119.4
C23 C28 H28A 119.4
C30 C29 C34 115.2(2)
C30 C29 B1 121.4(2)
C34 C29 B1 123.4(2)
C31 C30 C29 123.0(2)
C31 C30 H30A 118.5
C29 C30 H30A 118.5
C32 C31 C30 120.1(3)
C32 C31 H31A 120.0
C30 C31 H31A 120.0
C31 C32 C33 118.7(3)
C31 C32 H32A 120.7
C33 C32 H32A 120.7
C34 C33 C32 120.2(3)
C34 C33 H33A 119.9
C32 C33 H33A 119.9
C33 C34 C29 122.8(3)
C33 C34 H34A 118.6
C29 C34 H34A 118.6
C36 C35 C40 115.1(2)
C36 C35 B1 123.0(2)
C40 C35 B1 121.8(2)
C37 C36 C35 123.0(3)
C37 C36 H36A 118.5
C35 C36 H36A 118.5
C38 C37 C36 120.1(3)
C38 C37 H37A 119.9
C36 C37 H37A 119.9
C37 C38 C39 119.3(3)
C37 C38 H38A 120.4
C39 C38 H38A 120.4
C38 C39 C40 120.1(3)
C38 C39 H39A 119.9
C40 C39 H39A 119.9
C39 C40 C35 122.3(3)
C39 C40 H40A 118.8
C35 C40 H40A 118.8
C42 C41 C46 114.8(2)
C42 C41 B1 120.6(2)
C46 C41 B1 124.6(2)
C43 C42 C41 123.2(2)
C43 C42 H42A 118.4
C41 C42 H42A 118.4
C42 C43 C44 120.2(2)
C42 C43 H43A 119.9
C44 C43 H43A 119.9
C45 C44 C43 118.5(3)
C45 C44 H44A 120.7
C43 C44 H44A 120.7
C44 C45 C46 120.6(3)
C44 C45 H45A 119.7
C46 C45 H45A 119.7
C45 C46 C41 122.7(3)
C45 C46 H46A 118.7
C41 C46 H46A 118.7
C48 C47 C52 115.1(2)
C48 C47 B1 124.4(2)
C52 C47 B1 120.3(2)
C49 C48 C47 122.5(2)
C49 C48 H48A 118.8
C47 C48 H48A 118.8
C50 C49 C48 120.6(2)
C50 C49 H49A 119.7
C48 C49 H49A 119.7
C51 C50 C49 119.0(2)
C51 C50 H50A 120.5
C49 C50 H50A 120.5
C50 C51 C52 119.9(3)
C50 C51 H51A 120.0
C52 C51 H51A 120.0
C51 C52 C47 122.9(2)
C51 C52 H52A 118.6
C47 C52 H52A 118.6
C54 C53 C58 115.2(2)
C54 C53 B2 123.4(2)
C58 C53 B2 121.2(2)
C55 C54 C53 122.7(3)
C55 C54 H54A 118.7
C53 C54 H54A 118.7
C56 C55 C54 120.4(3)
C56 C55 H55A 119.8
C54 C55 H55A 119.8
C55 C56 C57 119.1(2)
C55 C56 H56A 120.4
C57 C56 H56A 120.4
C56 C57 C58 119.8(3)
C56 C57 H57A 120.1
C58 C57 H57A 120.1
C57 C58 C53 122.7(2)
C57 C58 H58A 118.7
C53 C58 H58A 118.7
C60 C59 C64 115.2(2)
C60 C59 B2 123.6(2)
C64 C59 B2 120.9(2)
C61 C60 C59 122.7(3)
C61 C60 H60A 118.7
C59 C60 H60A 118.7
C62 C61 C60 119.9(3)
C62 C61 H61A 120.0
C60 C61 H61A 120.0
C63 C62 C61 119.4(3)
C63 C62 H62A 120.3
C61 C62 H62A 120.3
C62 C63 C64 120.2(3)
C62 C63 H63A 119.9
C64 C63 H63A 119.9
C63 C64 C59 122.6(3)
C63 C64 H64A 118.7
C59 C64 H64A 118.7
C70 C65 C66 114.5(2)
C70 C65 B2 126.1(2)
C66 C65 B2 119.1(2)
C67 C66 C65 123.3(3)
C67 C66 H66A 118.3
C65 C66 H66A 118.3
C66 C67 C68 120.2(3)
C66 C67 H67A 119.9
C68 C67 H67A 119.9
C69 C68 C67 118.6(3)
C69 C68 H68A 120.7
C67 C68 H68A 120.7
C68 C69 C70 120.6(3)
C68 C69 H69A 119.7
C70 C69 H69A 119.7
C65 C70 C69 122.7(3)
C65 C70 H70A 118.7
C69 C70 H70A 118.7
C72 C71 C76 115.1(2)
C72 C71 B2 122.5(2)
C76 C71 B2 121.9(2)
C73 C72 C71 122.3(3)
C73 C72 H72A 118.9
C71 C72 H72A 118.9
C74 C73 C72 120.8(3)
C74 C73 H73A 119.6
C72 C73 H73A 119.6
C73 C74 C75 119.0(3)
C73 C74 H74A 120.5
C75 C74 H74A 120.5
C74 C75 C76 120.1(3)
C74 C75 H75A 120.0
C76 C75 H75A 120.0
C75 C76 C71 122.7(2)
C75 C76 H76A 118.6
C71 C76 H76A 118.6

loop_
_geom_bond_atom_site_label_1
_geom_bond_atom_site_label_2
_geom_bond_distance
Fe1 N9 1.962(2)
Fe1 N10 1.967(2)
Fe1 N8 1.974(2)
Fe1 N5 1.976(2)
Fe1 N1 1.982(2)
Fe1 N4 1.983(2)
N1 C4 1.300(3)
N1 C1 1.471(3)
N2 C4 1.356(3)
N2 C3 1.466(3)
N2 H2 0.8800
N3 C5 1.340(3)
N3 C6 1.465(4)
N3 H3 0.8800
N4 C5 1.303(3)
N4 C8 1.477(3)
N5 C12 1.308(3)
N5 C9 1.465(3)
N6 C12 1.351(3)
N6 C11 1.454(4)
N6 H6 0.8800
N7 C13 1.360(3)
N7 C14 1.470(4)
N7 H7 0.8800
N8 C13 1.298(3)
N8 C16 1.468(3)
N9 C21 1.359(3)
N9 C17 1.360(3)
N10 C22 1.353(3)
N10 C26 1.355(3)
C1 C2 1.513(3)
C1 H1A 0.9900
C1 H1B 0.9900
C2 C3 1.517(4)
C2 H2A 0.9900
C2 H2B 0.9900
C3 H3A 0.9900
C3 H3B 0.9900
C4 C5 1.489(3)
C6 C7B 1.361(11)
C6 C7A 1.507(4)
C6 H6A 0.9900
C6 H6B 0.9900
C6 H6C 0.9900
C6 H6D 0.9900
C7A C8 1.490(4)
C7A H7A 0.9900
C7A H7B 0.9900
C7B C8 1.517(12)
C7B H7C 0.9900
C7B H7D 0.9900
C8 H8A 0.9900
C8 H8B 0.9900
C8 H8C 0.9900
C8 H8D 0.9900
C9 C10 1.519(4)
C9 H9A 0.9900
C9 H9B 0.9900
C10 C11 1.515(4)
C10 H10B 0.9900
C10 H10A 0.9900
C11 H11B 0.9900
C11 H11A 0.9900
C12 C13 1.491(4)
C14 C15 1.485(4)
C14 H14B 0.9900
C14 H14A 0.9900
C15 C16 1.536(4)
C15 H15B 0.9900
C15 H15A 0.9900
C16 H16A 0.9900
C16 H16B 0.9900
C17 C18 1.388(4)
C17 H17A 0.9500
C18 C19 1.370(4)
C18 H18A 0.9500
C19 C20 1.411(4)
C19 H19A 0.9500
C20 C21 1.401(4)
C20 C27 1.416(4)
C21 C22 1.433(4)
C22 C23 1.395(4)
C23 C28 1.416(4)
C23 C24 1.417(4)
C24 C25 1.367(4)
C24 H24A 0.9500
C25 C26 1.407(4)
C25 H25A 0.9500
C26 H26A 0.9500
B1 C29 1.643(4)
B1 C47 1.649(4)
B1 C35 1.651(4)
B1 C41 1.656(4)
B2 C59 1.645(4)
B2 C65 1.647(4)
B2 C71 1.649(4)
B2 C53 1.655(4)
C27 C28 1.374(5)
C27 H27A 0.9500
C28 H28A 0.9500
C29 C30 1.405(4)
C29 C34 1.406(4)
C30 C31 1.392(4)
C30 H30A 0.9500
C31 C32 1.388(4)
C31 H31A 0.9500
C32 C33 1.400(4)
C32 H32A 0.9500
C33 C34 1.389(4)
C33 H33A 0.9500
C34 H34A 0.9500
C35 C36 1.404(4)
C35 C40 1.410(4)
C36 C37 1.388(4)
C36 H36A 0.9500
C37 C38 1.382(4)
C37 H37A 0.9500
C38 C39 1.383(4)
C38 H38A 0.9500
C39 C40 1.400(4)
C39 H39A 0.9500
C40 H40A 0.9500
C41 C42 1.407(4)
C41 C46 1.411(4)
C42 C43 1.391(4)
C42 H42A 0.9500
C43 C44 1.394(4)
C43 H43A 0.9500
C44 C45 1.388(4)
C44 H44A 0.9500
C45 C46 1.394(4)
C45 H45A 0.9500
C46 H46A 0.9500
C47 C48 1.402(3)
C47 C52 1.405(4)
C48 C49 1.389(4)
C48 H48A 0.9500
C49 C50 1.383(4)
C49 H49A 0.9500
C50 C51 1.378(4)
C50 H50A 0.9500
C51 C52 1.397(4)
C51 H51A 0.9500
C52 H52A 0.9500
C53 C54 1.400(4)
C53 C58 1.402(4)
C54 C55 1.391(4)
C54 H54A 0.9500
C55 C56 1.377(4)
C55 H55A 0.9500
C56 C57 1.385(4)
C56 H56A 0.9500
C57 C58 1.399(4)
C57 H57A 0.9500
C58 H58A 0.9500
C59 C60 1.406(4)
C59 C64 1.407(4)
C60 C61 1.394(4)
C60 H60A 0.9500
C61 C62 1.383(5)
C61 H61A 0.9500
C62 C63 1.382(5)
C62 H62A 0.9500
C63 C64 1.390(4)
C63 H63A 0.9500
C64 H64A 0.9500
C65 C70 1.393(4)
C65 C66 1.410(4)
C66 C67 1.378(4)
C66 H66A 0.9500
C67 C68 1.391(4)
C67 H67A 0.9500
C68 C69 1.367(4)
C68 H68A 0.9500
C69 C70 1.403(4)
C69 H69A 0.9500
C70 H70A 0.9500
C71 C72 1.403(4)
C71 C76 1.411(4)
C72 C73 1.389(4)
C72 H72A 0.9500
C73 C74 1.376(4)
C73 H73A 0.9500
C74 C75 1.382(4)
C74 H74A 0.9500
C75 C76 1.389(4)
C75 H75A 0.9500
C76 H76A 0.9500

loop_
_platon_squeeze_void_nr
_platon_squeeze_void_average_x
_platon_squeeze_void_average_y
_platon_squeeze_void_average_z
_platon_squeeze_void_volume
_platon_squeeze_void_count_electrons
1 0.250 0.050 0.000 487.4 185.1
2 0.250 -0.091 0.500 487.3 185.2
3 0.750 -0.089 0.000 487.4 185.1
4 0.750 0.063 0.500 487.3 185.2
5 0.500 0.171 0.250 97.5 29.4
6 0.000 0.329 0.750 97.5 29.1
7 0.000 0.671 0.250 97.5 29.4
8 0.500 0.829 0.750 97.5 29.1
